data_1514756
loop_
_publ_author_name
'Li, Jia'
'Huang, Peng'
'Wu, Xue-Ru'
'Tao, Jun'
'Huang, Rong-Bin'
'Zheng, Lan-Sun'

_publ_section_title
;
 Metal-organic frameworks displaying single crystal-to-single crystal
 transformation through postsynthetic uptake of metal clusters
;
_journal_issue 8
_journal_name_full 'Chemical Science'
_journal_page_first 3232
_journal_paper_doi 10.1039/c3sc51379c
_journal_volume 4
_journal_year 2013
_chemical_formula_sum 'C78 H106 Co3 N8 O31'
_chemical_formula_weight 1828.50
_chemical_name_systematic
;
?
;
_space_group_IT_number 62
_symmetry_cell_setting orthorhombic
_symmetry_space_group_name_Hall '-P 2ac 2n'
_symmetry_space_group_name_H-M 'P n m a'
_atom_sites_solution_hydrogens geom
_atom_sites_solution_primary direct
_atom_sites_solution_secondary difmap
_audit_creation_method SHELXL-97
_cell_angle_alpha 90.00
_cell_angle_beta 90.00
_cell_angle_gamma 90.00
_cell_formula_units_Z 4
_cell_length_a 17.446(4)
_cell_length_b 27.758(6)
_cell_length_c 18.762(4)
_cell_measurement_temperature 173(2)
_cell_volume 9086(3)
_computing_structure_refinement 'SHELXL-97 (Sheldrick, 1997)'
_computing_structure_solution 'SHELXS-97 (Sheldrick, 1990)'
_diffrn_ambient_temperature 173(2)
_diffrn_measured_fraction_theta_full 0.995
_diffrn_measured_fraction_theta_max 0.995
_diffrn_radiation_monochromator graphite
_diffrn_radiation_source 'fine-focus sealed tube'
_diffrn_radiation_type MoK\a
_diffrn_radiation_wavelength 0.71073
_diffrn_reflns_av_R_equivalents 0.1010
_diffrn_reflns_av_sigmaI/netI 0.0764
_diffrn_reflns_limit_h_max 21
_diffrn_reflns_limit_h_min -22
_diffrn_reflns_limit_k_max 36
_diffrn_reflns_limit_k_min -36
_diffrn_reflns_limit_l_max 20
_diffrn_reflns_limit_l_min -24
_diffrn_reflns_number 77211
_diffrn_reflns_theta_full 27.48
_diffrn_reflns_theta_max 27.48
_diffrn_reflns_theta_min 3.21
_exptl_absorpt_coefficient_mu 0.623
_exptl_crystal_density_diffrn 1.337
_exptl_crystal_density_method 'not measured'
_exptl_crystal_F_000 3836
_refine_diff_density_max 1.332
_refine_diff_density_min -1.106
_refine_diff_density_rms 0.084
_refine_ls_extinction_method none
_refine_ls_goodness_of_fit_ref 1.047
_refine_ls_hydrogen_treatment constr
_refine_ls_matrix_type full
_refine_ls_number_parameters 358
_refine_ls_number_reflns 10594
_refine_ls_number_restraints 4
_refine_ls_restrained_S_all 1.048
_refine_ls_R_factor_all 0.1485
_refine_ls_R_factor_gt 0.0917
_refine_ls_shift/su_max 0.001
_refine_ls_shift/su_mean 0.000
_refine_ls_structure_factor_coef Fsqd
_refine_ls_weighting_details 'calc w=1/[\s^2^(Fo^2^)+(0.1625P)^2^+0.0000P] where P=(Fo^2^+2Fc^2^)/3'
_refine_ls_weighting_scheme calc
_refine_ls_wR_factor_gt 0.2542
_refine_ls_wR_factor_ref 0.2809
_reflns_number_gt 5999
_reflns_number_total 10594
_reflns_threshold_expression >2sigma(I)
_cod_data_source_file c3sc51379c.txt
_cod_data_source_block 1c
_cod_original_sg_symbol_H-M Pnma
_cod_database_code 1514756

loop_
_symmetry_equiv_pos_as_xyz
'x, y, z'
'-x+1/2, -y, z+1/2'
'-x, y+1/2, -z'
'x+1/2, -y+1/2, -z+1/2'
'-x, -y, -z'
'x-1/2, y, -z-1/2'
'x, -y-1/2, z'
'-x-1/2, y-1/2, z-1/2'

loop_
_atom_site_label
_atom_site_type_symbol
_atom_site_fract_x
_atom_site_fract_y
_atom_site_fract_z
_atom_site_U_iso_or_equiv
_atom_site_adp_type
_atom_site_occupancy
_atom_site_symmetry_multiplicity
_atom_site_calc_flag
_atom_site_refinement_flags
Co1 Co 0.49344(3) 0.31713(2) 0.03322(4) 0.0634(3) Uani 1 1 d .
Co2 Co 0.38134(3) 0.2500 0.14526(5) 0.0504(3) Uani 1 2 d S
O1W O 0.4768(3) 0.2995(3) -0.0763(3) 0.154(2) Uani 1 1 d .
O7 O 0.4745(2) 0.2500 0.0723(3) 0.0687(12) Uani 1 2 d S
O1 O 0.56047(17) 0.38127(16) -0.0041(3) 0.1214(18) Uani 1 1 d .
O2 O 0.61509(17) 0.31294(13) 0.0199(2) 0.0836(11) Uani 1 1 d .
O3 O 1.31656(14) 0.30131(11) 0.09230(19) 0.0689(9) Uani 1 1 d .
O4 O 1.39021(17) 0.34866(18) 0.0279(3) 0.152(3) Uani 1 1 d .
O5 O 1.06916(16) 0.69600(10) -0.29303(18) 0.0657(8) Uani 1 1 d .
O6 O 0.9868(2) 0.65979(16) -0.3646(3) 0.1167(17) Uani 1 1 d .
C1 C 0.6189(2) 0.3553(2) 0.0008(3) 0.0791(15) Uani 1 1 d .
C2 C 0.6962(2) 0.37792(17) -0.0138(3) 0.0726(14) Uani 1 1 d .
C3 C 0.7606(3) 0.3497(2) -0.0125(4) 0.115(3) Uani 1 1 d .
H3A H 0.7570 0.3172 -0.0007 0.138 Uiso 1 1 calc R
C4 C 0.8314(3) 0.3698(2) -0.0290(4) 0.122(3) Uani 1 1 d .
H4A H 0.8743 0.3500 -0.0296 0.146 Uiso 1 1 calc R
C5 C 0.8401(2) 0.41721(17) -0.0440(3) 0.0755(15) Uani 1 1 d .
C6 C 0.7766(2) 0.4456(2) -0.0421(4) 0.102(2) Uani 1 1 d .
H6A H 0.7811 0.4785 -0.0511 0.123 Uiso 1 1 calc R
C7 C 0.7047(3) 0.4260(2) -0.0268(4) 0.105(2) Uani 1 1 d .
H7A H 0.6620 0.4460 -0.0255 0.126 Uiso 1 1 calc R
C8 C 1.3266(2) 0.33492(18) 0.0514(3) 0.0756(15) Uani 1 1 d .
C9 C 1.2579(2) 0.36442(17) 0.0282(3) 0.0719(14) Uani 1 1 d .
C10 C 1.2621(2) 0.3976(2) -0.0247(4) 0.106(2) Uani 1 1 d .
H10A H 1.3096 0.4048 -0.0446 0.127 Uiso 1 1 calc R
C11 C 1.1973(3) 0.4210(2) -0.0498(4) 0.096(2) Uani 1 1 d .
H11A H 1.2014 0.4418 -0.0884 0.115 Uiso 1 1 calc R
C12 C 1.1268(2) 0.41379(18) -0.0182(3) 0.0779(16) Uani 1 1 d .
C13 C 1.1238(2) 0.38317(18) 0.0404(3) 0.0801(17) Uani 1 1 d .
H13A H 1.0781 0.3796 0.0653 0.096 Uiso 1 1 calc R
C14 C 1.1877(2) 0.35818(17) 0.0619(3) 0.0774(15) Uani 1 1 d .
H14A H 1.1839 0.3367 0.0997 0.093 Uiso 1 1 calc R
C15 C 1.0247(2) 0.66265(17) -0.3083(3) 0.0696(13) Uani 1 1 d .
C16 C 1.0153(2) 0.62250(15) -0.2567(3) 0.0675(14) Uani 1 1 d .
C17 C 0.9612(2) 0.58520(17) -0.2700(3) 0.0823(16) Uani 1 1 d .
H17A H 0.9302 0.5867 -0.3102 0.099 Uiso 1 1 calc R
C18 C 0.9547(2) 0.54744(18) -0.2244(3) 0.0841(17) Uani 1 1 d .
H18A H 0.9179 0.5240 -0.2335 0.101 Uiso 1 1 calc R
C19 C 1.00069(19) 0.54276(17) -0.1651(3) 0.0709(15) Uani 1 1 d .
C20 C 1.0543(2) 0.57949(17) -0.1516(3) 0.0739(14) Uani 1 1 d .
H20A H 1.0864 0.5772 -0.1122 0.089 Uiso 1 1 calc R
C21 C 1.0599(2) 0.61872(15) -0.1958(3) 0.0642(12) Uani 1 1 d .
H21A H 1.0942 0.6432 -0.1847 0.077 Uiso 1 1 calc R
C22 C 0.9174(2) 0.43872(17) -0.0601(3) 0.0719(14) Uani 1 1 d .
C23 C 0.9832(2) 0.41688(17) -0.0348(3) 0.0730(15) Uani 1 1 d .
H23A H 0.9795 0.3881 -0.0096 0.088 Uiso 1 1 calc R
C24 C 1.0564(2) 0.43786(18) -0.0469(3) 0.0756(15) Uani 1 1 d .
C25 C 1.0606(2) 0.47863(16) -0.0884(3) 0.0792(16) Uani 1 1 d .
H25A H 1.1083 0.4923 -0.0973 0.095 Uiso 1 1 calc R
C26 C 0.9951(2) 0.50010(15) -0.1178(3) 0.0705(14) Uani 1 1 d .
C27 C 0.9239(2) 0.47932(16) -0.1023(3) 0.0781(16) Uani 1 1 d .
H27A H 0.8797 0.4932 -0.1209 0.094 Uiso 1 1 calc R
O8 O 0.2936(3) 0.2500 0.2240(3) 0.0873(16) Uani 1 2 d SD
N1 N 0.1605(7) 0.2500 0.2457(11) 0.344(17) Uani 1 2 d SD
C28 C 0.2258(5) 0.2500 0.2027(8) 0.38(2) Uani 1 2 d SD
H28A H 0.2181 0.2500 0.1537 0.460 Uiso 1 2 calc SR
C29 C 0.1764(15) 0.2500 0.3291(9) 0.280(16) Uani 1 2 d SD
C30 C 0.0832(11) 0.2500 0.1994(13) 0.38(2) Uani 1 2 d SD

loop_
_atom_site_aniso_label
_atom_site_aniso_U_11
_atom_site_aniso_U_22
_atom_site_aniso_U_33
_atom_site_aniso_U_23
_atom_site_aniso_U_13
_atom_site_aniso_U_12
Co1 0.0249(3) 0.0599(4) 0.1053(6) 0.0196(3) 0.0045(3) -0.0002(2)
Co2 0.0287(4) 0.0379(4) 0.0845(6) 0.000 0.0019(3) 0.000
O1W 0.134(4) 0.214(6) 0.115(4) 0.027(4) -0.030(3) -0.077(4)
O7 0.049(2) 0.044(2) 0.113(4) 0.000 0.019(2) 0.000
O1 0.0284(16) 0.130(3) 0.206(5) 0.084(3) 0.009(2) 0.0058(17)
O2 0.0375(16) 0.074(2) 0.140(3) 0.011(2) 0.0210(17) -0.0066(13)
O3 0.0353(14) 0.0634(18) 0.108(3) 0.0218(19) -0.0016(14) 0.0065(12)
O4 0.0261(16) 0.147(4) 0.281(7) 0.137(4) 0.019(2) 0.0111(19)
O5 0.0542(16) 0.0488(16) 0.094(2) 0.0073(16) -0.0014(15) -0.0093(13)
O6 0.107(3) 0.100(3) 0.143(4) 0.048(3) -0.049(3) -0.064(3)
C1 0.033(2) 0.095(4) 0.110(4) 0.025(3) 0.001(2) -0.002(2)
C2 0.0311(19) 0.073(3) 0.113(4) 0.038(3) -0.004(2) -0.0034(18)
C3 0.036(2) 0.081(4) 0.229(8) 0.052(4) 0.003(3) -0.009(2)
C4 0.031(2) 0.087(4) 0.246(9) 0.079(5) 0.018(3) 0.007(2)
C5 0.031(2) 0.072(3) 0.123(4) 0.039(3) -0.001(2) -0.0025(19)
C6 0.034(2) 0.100(4) 0.174(6) 0.068(4) -0.001(3) 0.005(2)
C7 0.032(2) 0.107(4) 0.176(6) 0.076(4) 0.006(3) 0.005(2)
C8 0.0273(19) 0.074(3) 0.125(4) 0.025(3) -0.006(2) -0.0021(19)
C9 0.0276(18) 0.066(3) 0.122(4) 0.035(3) -0.001(2) 0.0069(17)
C10 0.024(2) 0.122(5) 0.173(6) 0.070(4) 0.010(3) 0.007(2)
C11 0.041(2) 0.097(4) 0.150(5) 0.080(4) 0.010(3) 0.001(2)
C12 0.0252(19) 0.072(3) 0.137(5) 0.040(3) 0.000(2) -0.0001(18)
C13 0.0293(19) 0.082(3) 0.129(5) 0.047(3) -0.003(2) 0.0035(19)
C14 0.036(2) 0.074(3) 0.122(4) 0.039(3) 0.003(2) 0.0068(19)
C15 0.034(2) 0.066(3) 0.108(4) 0.007(3) -0.010(2) 0.0009(19)
C16 0.0361(19) 0.052(2) 0.115(4) 0.031(3) -0.005(2) -0.0028(16)
C17 0.048(2) 0.065(3) 0.134(5) 0.028(3) -0.021(3) -0.019(2)
C18 0.039(2) 0.071(3) 0.142(5) 0.041(3) -0.016(3) -0.0148(19)
C19 0.0273(19) 0.059(3) 0.126(4) 0.028(3) 0.002(2) 0.0003(16)
C20 0.0287(19) 0.076(3) 0.118(4) 0.025(3) -0.010(2) -0.0002(18)
C21 0.038(2) 0.057(2) 0.097(4) 0.016(2) -0.007(2) -0.0065(16)
C22 0.0239(18) 0.079(3) 0.113(4) 0.034(3) 0.000(2) -0.0048(17)
C23 0.0318(19) 0.061(3) 0.126(4) 0.040(3) 0.000(2) -0.0019(18)
C24 0.028(2) 0.074(3) 0.125(4) 0.036(3) 0.000(2) 0.0025(18)
C25 0.0283(18) 0.068(3) 0.141(5) 0.050(3) -0.004(2) -0.0010(17)
C26 0.0305(19) 0.058(3) 0.123(4) 0.036(3) -0.006(2) -0.0068(15)
C27 0.0256(17) 0.066(3) 0.143(5) 0.042(3) -0.006(2) -0.0010(16)
O8 0.046(2) 0.066(3) 0.150(5) 0.000 0.028(3) 0.000
N1 0.101(9) 0.241(17) 0.69(5) 0.000 0.158(18) 0.000
C28 0.39(3) 0.087(9) 0.67(5) 0.000 0.46(3) 0.000
C29 0.53(4) 0.097(9) 0.214(18) 0.000 0.23(2) 0.000
C30 0.27(3) 0.167(17) 0.72(6) 0.000 0.35(4) 0.000

loop_
_atom_type_symbol
_atom_type_description
_atom_type_scat_dispersion_real
_atom_type_scat_dispersion_imag
_atom_type_scat_source
C C 0.0033 0.0016 'International Tables Vol C Tables 4.2.6.8 and 6.1.1.4'
H H 0.0000 0.0000 'International Tables Vol C Tables 4.2.6.8 and 6.1.1.4'
N N 0.0061 0.0033 'International Tables Vol C Tables 4.2.6.8 and 6.1.1.4'
O O 0.0106 0.0060 'International Tables Vol C Tables 4.2.6.8 and 6.1.1.4'
Co Co 0.3494 0.9721 'International Tables Vol C Tables 4.2.6.8 and 6.1.1.4'

loop_
_geom_angle_atom_site_label_1
_geom_angle_atom_site_label_2
_geom_angle_atom_site_label_3
_geom_angle
_geom_angle_site_symmetry_1
_geom_angle_site_symmetry_3
O4 Co1 O7 105.84(16) 1_455 .
O4 Co1 O6 93.5(2) 1_455 2_665
O7 Co1 O6 88.63(19) . 2_665
O4 Co1 O1W 86.0(3) 1_455 .
O7 Co1 O1W 96.6(2) . .
O6 Co1 O1W 174.7(2) 2_665 .
O4 Co1 O2 155.32(15) 1_455 .
O7 Co1 O2 98.83(15) . .
O6 Co1 O2 87.68(17) 2_665 .
O1W Co1 O2 90.6(2) . .
O4 Co1 O1 96.09(14) 1_455 .
O7 Co1 O1 157.92(14) . .
O6 Co1 O1 87.52(19) 2_665 .
O1W Co1 O1 87.3(2) . .
O2 Co1 O1 59.30(13) . .
O4 Co1 C1 125.98(17) 1_455 .
O7 Co1 C1 128.16(17) . .
O6 Co1 C1 87.00(17) 2_665 .
O1W Co1 C1 89.0(2) . .
O2 Co1 C1 29.40(14) . .
O1 Co1 C1 29.90(15) . .
O3 Co2 O3 86.84(18) 7_465 1_455
O3 Co2 O5 171.12(12) 7_465 2_665
O3 Co2 O5 89.89(13) 1_455 2_665
O3 Co2 O5 89.89(13) 7_465 8_756
O3 Co2 O5 171.12(12) 1_455 8_756
O5 Co2 O5 92.13(18) 2_665 8_756
O3 Co2 O7 96.23(13) 7_465 .
O3 Co2 O7 96.23(13) 1_455 .
O5 Co2 O7 92.34(12) 2_665 .
O5 Co2 O7 92.34(12) 8_756 .
O3 Co2 O8 86.59(14) 7_465 .
O3 Co2 O8 86.59(14) 1_455 .
O5 Co2 O8 84.97(14) 2_665 .
O5 Co2 O8 84.97(14) 8_756 .
O7 Co2 O8 176.1(2) . .
Co1 O7 Co1 133.3(2) . 7_565
Co1 O7 Co2 110.92(11) . .
Co1 O7 Co2 110.92(11) 7_565 .
C1 O1 Co1 86.8(3) . .
C1 O2 Co1 92.0(3) . .
C8 O3 Co2 138.4(3) . 1_655
C8 O4 Co1 130.1(3) . 1_655
C15 O5 Co2 131.9(3) . 2_664
C15 O6 Co1 133.0(3) . 2_664
O2 C1 O1 121.9(4) . .
O2 C1 C2 119.8(4) . .
O1 C1 C2 118.3(5) . .
O2 C1 Co1 58.6(2) . .
O1 C1 Co1 63.3(2) . .
C2 C1 Co1 176.3(4) . .
C7 C2 C3 118.2(4) . .
C7 C2 C1 122.3(4) . .
C3 C2 C1 119.4(4) . .
C2 C3 C4 119.7(5) . .
C5 C4 C3 122.4(5) . .
C4 C5 C6 117.8(4) . .
C4 C5 C22 121.9(4) . .
C6 C5 C22 120.3(4) . .
C5 C6 C7 120.7(5) . .
C2 C7 C6 121.0(5) . .
O3 C8 O4 125.6(4) . .
O3 C8 C9 118.6(4) . .
O4 C8 C9 115.8(4) . .
C10 C9 C14 117.7(4) . .
C10 C9 C8 122.3(4) . .
C14 C9 C8 120.0(4) . .
C9 C10 C11 121.5(4) . .
C12 C11 C10 120.9(5) . .
C11 C12 C13 117.4(4) . .
C11 C12 C24 120.8(4) . .
C13 C12 C24 121.8(4) . .
C14 C13 C12 120.7(4) . .
C13 C14 C9 121.3(4) . .
O5 C15 O6 125.0(5) . .
O5 C15 C16 118.5(5) . .
O6 C15 C16 116.4(4) . .
C21 C16 C17 117.5(4) . .
C21 C16 C15 122.2(4) . .
C17 C16 C15 120.3(5) . .
C18 C17 C16 120.5(5) . .
C17 C18 C19 122.1(4) . .
C18 C19 C20 117.7(4) . .
C18 C19 C26 121.3(4) . .
C20 C19 C26 121.0(5) . .
C21 C20 C19 120.9(4) . .
C20 C21 C16 121.2(4) . .
C27 C22 C23 119.1(4) . .
C27 C22 C5 120.8(4) . .
C23 C22 C5 120.0(4) . .
C22 C23 C24 120.8(4) . .
C25 C24 C23 118.3(4) . .
C25 C24 C12 121.8(4) . .
C23 C24 C12 119.8(4) . .
C24 C25 C26 121.9(4) . .
C27 C26 C25 117.8(4) . .
C27 C26 C19 120.8(3) . .
C25 C26 C19 121.4(3) . .
C22 C27 C26 121.9(4) . .
C28 O8 Co2 117.4(7) . .
C28 N1 C29 115.2(14) . .
C28 N1 C30 111.9(14) . .
C29 N1 C30 132.9(14) . .
O8 C28 N1 126.1(13) . .

loop_
_geom_bond_atom_site_label_1
_geom_bond_atom_site_label_2
_geom_bond_distance
_geom_bond_site_symmetry_2
Co1 O4 2.005(3) 1_455
Co1 O7 2.030(2) .
Co1 O6 2.051(5) 2_665
Co1 O1W 2.132(6) .
Co1 O2 2.140(3) .
Co1 O1 2.243(4) .
Co1 C1 2.507(4) .
Co2 O3 2.072(3) 7_465
Co2 O3 2.072(3) 1_455
Co2 O5 2.082(3) 2_665
Co2 O5 2.082(3) 8_756
Co2 O7 2.125(4) .
Co2 O8 2.127(5) .
O7 Co1 2.030(2) 7_565
O1 C1 1.251(6) .
O2 C1 1.231(6) .
O3 C8 1.221(5) .
O3 Co2 2.072(3) 1_655
O4 C8 1.253(5) .
O4 Co1 2.005(3) 1_655
O5 C15 1.241(5) .
O5 Co2 2.082(3) 2_664
O6 C15 1.248(6) .
O6 Co1 2.051(5) 2_664
C1 C2 1.513(6) .
C2 C7 1.365(7) .
C2 C3 1.370(7) .
C3 C4 1.389(6) .
C4 C5 1.355(7) .
C5 C6 1.361(6) .
C5 C22 1.504(5) .
C6 C7 1.397(6) .
C8 C9 1.516(6) .
C9 C10 1.355(7) .
C9 C14 1.389(6) .
C10 C11 1.387(6) .
C11 C12 1.380(6) .
C12 C13 1.390(7) .
C12 C24 1.497(6) .
C13 C14 1.373(5) .
C15 C16 1.486(7) .
C16 C21 1.385(7) .
C16 C17 1.423(6) .
C17 C18 1.357(7) .
C18 C19 1.378(7) .
C19 C20 1.406(6) .
C19 C26 1.483(6) .
C20 C21 1.373(6) .
C22 C27 1.381(6) .
C22 C23 1.382(6) .
C23 C24 1.423(5) .
C24 C25 1.376(6) .
C25 C26 1.402(5) .
C26 C27 1.399(5) .
O8 C28 1.248(10) .
N1 C28 1.397(9) .
N1 C29 1.589(17) .
N1 C30 1.604(18) .
